data_4347051
loop_
_publ_author_name
'Corbo, Robert'
'Ryan, Gemma F.'
'Haghighatbin, Mohammad A.'
'Hogan, Conor F.'
'Wilson, David J. D.'
'Hulett, Mark D.'
'Barnard, Peter J.'
'Dutton, Jason L.'

_publ_section_title
;
 Access to the Parent Tetrakis(pyridine)gold(III) Trication, Facile
 Formation of Rare Au(III) Terminal Hydroxides, and Preliminary Studies of
 Biological Properties.
;
_journal_issue 6
_journal_name_full 'Inorganic chemistry'
_journal_page_first 2830
_journal_page_last 2839
_journal_paper_doi 10.1021/acs.inorgchem.5b02667
_journal_volume 55
_journal_year 2016
_chemical_formula_sum 'C20 H20.5 Au F6 N4.5 O7 S2'
_chemical_formula_weight 811.00
_space_group_IT_number 2
_space_group_name_Hall '-P 1'
_space_group_name_H-M_alt 'P -1'
_symmetry_cell_setting triclinic
_symmetry_space_group_name_H-M 'P -1'
_atom_sites_solution_hydrogens geom
_atom_sites_solution_primary direct
_atom_sites_solution_secondary difmap
_audit_creation_method SHELXL-97
_cell_angle_alpha 77.005(4)
_cell_angle_beta 74.267(4)
_cell_angle_gamma 72.687(4)
_cell_formula_units_Z 2
_cell_length_a 7.9140(3)
_cell_length_b 13.2122(6)
_cell_length_c 14.4964(7)
_cell_measurement_reflns_used 6037
_cell_measurement_temperature 173(2)
_cell_measurement_theta_max 76.8930
_cell_measurement_theta_min 4.3130
_cell_volume 1375.63(11)
_computing_cell_refinement 'CrysAlisPro, Agilent Technologies'
_computing_data_collection 'CrysAlisPro, Agilent Technologies'
_computing_data_reduction 'CrysAlisPro, Agilent Technologies'
_computing_molecular_graphics SHELXP
_computing_publication_material SHELXP
_computing_structure_refinement 'SHELXL-97 (Sheldrick, 2008)'
_computing_structure_solution 'SHELXS-97 (Sheldrick, 2008)'
_diffrn_ambient_temperature 173(2)
_diffrn_measured_fraction_theta_full 0.999
_diffrn_measured_fraction_theta_max 0.999
_diffrn_measurement_device_type 'Xcalibur, Atlas, Gemini'
_diffrn_measurement_method '\w scans'
_diffrn_radiation_monochromator graphite
_diffrn_radiation_source 'fine-focus sealed tube'
_diffrn_radiation_type CuK\a
_diffrn_radiation_wavelength 1.54184
_diffrn_reflns_av_R_equivalents 0.0309
_diffrn_reflns_av_sigmaI/netI 0.0402
_diffrn_reflns_limit_h_max 9
_diffrn_reflns_limit_h_min -7
_diffrn_reflns_limit_k_max 16
_diffrn_reflns_limit_k_min -15
_diffrn_reflns_limit_l_max 17
_diffrn_reflns_limit_l_min -17
_diffrn_reflns_number 11188
_diffrn_reflns_theta_full 72.12
_diffrn_reflns_theta_max 72.12
_diffrn_reflns_theta_min 3.21
_exptl_absorpt_coefficient_mu 12.292
_exptl_absorpt_correction_T_max 0.1491
_exptl_absorpt_correction_T_min 0.0838
_exptl_absorpt_correction_type multi-scan
_exptl_absorpt_process_details 'CrysAlisPro, Agilent Technologies'
_exptl_crystal_colour yellow
_exptl_crystal_density_diffrn 1.958
_exptl_crystal_density_method 'not measured'
_exptl_crystal_description plate
_exptl_crystal_F_000 786
_exptl_crystal_size_max 0.40
_exptl_crystal_size_mid 0.32
_exptl_crystal_size_min 0.25
_refine_diff_density_max 4.412
_refine_diff_density_min -1.478
_refine_diff_density_rms 0.195
_refine_ls_extinction_method none
_refine_ls_goodness_of_fit_ref 1.070
_refine_ls_hydrogen_treatment mixed
_refine_ls_matrix_type full
_refine_ls_number_parameters 384
_refine_ls_number_reflns 5420
_refine_ls_number_restraints 0
_refine_ls_restrained_S_all 1.070
_refine_ls_R_factor_all 0.0603
_refine_ls_R_factor_gt 0.0568
_refine_ls_shift/su_max 0.000
_refine_ls_shift/su_mean 0.000
_refine_ls_structure_factor_coef Fsqd
_refine_ls_weighting_details 'calc w=1/[\s^2^(Fo^2^)+(0.0914P)^2^+6.7165P] where P=(Fo^2^+2Fc^2^)/3'
_refine_ls_weighting_scheme calc
_refine_ls_wR_factor_gt 0.1467
_refine_ls_wR_factor_ref 0.1507
_reflns_number_gt 5060
_reflns_number_total 5420
_reflns_threshold_expression >2sigma(I)
_cod_data_source_file ic5b02667_si_002.cif
_cod_data_source_block 9bipy
_cod_original_sg_symbol_H-M P-1
_cod_original_formula_sum 'C20 H20.50 Au F6 N4.50 O7 S2'
_cod_database_code 4347051

loop_
_symmetry_equiv_pos_as_xyz
'x, y, z'
'-x, -y, -z'

loop_
_atom_site_label
_atom_site_type_symbol
_atom_site_fract_x
_atom_site_fract_y
_atom_site_fract_z
_atom_site_U_iso_or_equiv
_atom_site_adp_type
_atom_site_occupancy
_atom_site_symmetry_multiplicity
_atom_site_calc_flag
_atom_site_refinement_flags
Au1 Au 1.02523(4) 0.11649(2) 0.13312(2) 0.03836(14) Uani 1 1 d .
S2 S 0.0232(3) 0.70773(16) 0.12211(18) 0.0496(5) Uani 1 1 d .
S4 S 0.2188(3) 0.1703(2) 0.34278(18) 0.0587(6) Uani 1 1 d .
F0AA F 0.2860(11) 0.6544(7) 0.2103(7) 0.093(2) Uani 1 1 d .
O2 O 0.0518(10) 0.8142(5) 0.0963(7) 0.069(2) Uani 1 1 d .
N3 N 0.8456(9) 0.0310(5) 0.2012(5) 0.0385(13) Uani 1 1 d .
N2 N 0.8634(9) 0.2587(5) 0.1679(5) 0.0381(13) Uani 1 1 d .
O0AA O 0.1186(19) 0.1136(9) 0.3157(9) 0.108(4) Uani 1 1 d .
O3 O -0.1637(10) 0.7035(6) 0.1517(6) 0.0631(18) Uani 1 1 d .
O1AA O 0.1363(11) 0.6358(6) 0.0565(6) 0.0627(17) Uani 1 1 d .
O8 O 0.3409(15) 0.1142(10) 0.4043(8) 0.106(4) Uani 1 1 d .
N1 N 1.2031(9) 0.2071(5) 0.0725(5) 0.0368(13) Uani 1 1 d .
F12 F 0.0994(14) 0.5528(6) 0.2613(6) 0.096(3) Uani 1 1 d .
F13 F 0.0241(13) 0.7116(8) 0.2997(6) 0.101(3) Uani 1 1 d .
O3AA O 0.295(2) 0.2363(13) 0.2620(8) 0.131(6) Uani 1 1 d .
O1 O 1.2056(8) -0.0120(4) 0.0895(5) 0.0436(13) Uani 1 1 d .
C11 C 0.7386(11) 0.0055(6) 0.1560(6) 0.0430(17) Uani 1 1 d .
H11A H 0.7520 0.0273 0.0879 0.052 Uiso 1 1 calc R
C35 C 0.9474(11) 0.3401(6) 0.1390(6) 0.0407(16) Uani 1 1 d .
N12 N 0.4698(14) -0.1425(8) 0.3542(7) 0.067(2) Uani 1 1 d .
C12 C 0.6130(12) -0.0498(7) 0.2040(7) 0.0477(19) Uani 1 1 d .
H12A H 0.5388 -0.0641 0.1692 0.057 Uiso 1 1 calc R
C34 C 0.8531(13) 0.4438(7) 0.1577(7) 0.0488(19) Uani 1 1 d .
H34A H 0.9120 0.5007 0.1372 0.059 Uiso 1 1 calc R
C23 C 1.4300(13) 0.3415(8) 0.0093(8) 0.055(2) Uani 1 1 d .
H23A H 1.5098 0.3875 -0.0125 0.066 Uiso 1 1 calc R
C31 C 0.6860(12) 0.2780(8) 0.2137(7) 0.0499(19) Uani 1 1 d .
H31A H 0.6274 0.2211 0.2322 0.060 Uiso 1 1 calc R
C32 C 0.5898(13) 0.3787(8) 0.2339(8) 0.057(2) Uani 1 1 d .
H32A H 0.4658 0.3912 0.2668 0.069 Uiso 1 1 calc R
C13 C 0.5904(13) -0.0866(7) 0.3046(7) 0.0484(19) Uani 1 1 d .
C14 C 0.7043(13) -0.0591(8) 0.3519(6) 0.0492(19) Uani 1 1 d .
H14A H 0.6937 -0.0800 0.4200 0.059 Uiso 1 1 calc R
C22 C 1.4910(13) 0.2358(7) -0.0050(8) 0.052(2) Uani 1 1 d .
H22A H 1.6129 0.2085 -0.0373 0.063 Uiso 1 1 calc R
C33 C 0.6752(14) 0.4625(8) 0.2057(8) 0.057(2) Uani 1 1 d .
H33A H 0.6101 0.5323 0.2199 0.068 Uiso 1 1 calc R
C25 C 1.1383(11) 0.3115(6) 0.0877(6) 0.0404(16) Uani 1 1 d .
C24 C 1.2518(13) 0.3800(6) 0.0557(7) 0.0477(19) Uani 1 1 d .
H24A H 1.2078 0.4529 0.0655 0.057 Uiso 1 1 calc R
C17 C 0.3582(19) -0.1714(11) 0.3046(10) 0.078(4) Uani 1 1 d .
H17A H 0.3977 -0.1511 0.2344 0.118 Uiso 1 1 calc R
H17B H 0.2310 -0.1335 0.3259 0.118 Uiso 1 1 calc R
H17C H 0.3706 -0.2490 0.3201 0.118 Uiso 1 1 calc R
C15 C 0.8266(11) -0.0035(7) 0.2999(6) 0.0427(17) Uani 1 1 d .
H15A H 0.9025 0.0125 0.3325 0.051 Uiso 1 1 calc R
C21 C 1.3741(11) 0.1704(6) 0.0276(7) 0.0448(17) Uani 1 1 d .
H21A H 1.4163 0.0975 0.0180 0.054 Uiso 1 1 calc R
C36 C 0.1119(18) 0.6532(9) 0.2300(9) 0.067(3) Uani 1 1 d .
F1 F -0.0119(14) 0.2304(15) 0.4977(7) 0.159(6) Uani 1 1 d .
F3 F -0.082(2) 0.3162(16) 0.3734(10) 0.213(10) Uani 1 1 d .
F6 F 0.149(3) 0.3346(14) 0.4303(14) 0.179(7) Uani 1 1 d .
C1AA C 0.059(2) 0.265(2) 0.4125(13) 0.112(6) Uani 1 1 d .
N13 N 0.375(4) 1.536(2) 0.410(2) 0.100(8) Uani 0.50 1 d P
C38 C 0.311(5) 1.499(3) 0.483(2) 0.094(9) Uani 0.50 1 d P
C37 C 0.246(7) 1.438(4) 0.584(3) 0.15(2) Uani 0.50 1 d P
H37A H 0.3514 1.3930 0.6094 0.223 Uiso 0.50 1 calc PR
H37B H 0.1729 1.3919 0.5782 0.223 Uiso 0.50 1 calc PR
H37C H 0.1725 1.4890 0.6273 0.223 Uiso 0.50 1 calc PR
C16 C 0.430(3) -0.1666(15) 0.4612(10) 0.110(7) Uani 1 1 d .
H16A H 0.5142 -0.1433 0.4856 0.165 Uiso 1 1 calc R
H16B H 0.4450 -0.2441 0.4818 0.165 Uiso 1 1 calc R
H16C H 0.3053 -0.1285 0.4872 0.165 Uiso 1 1 calc R
H1 H 1.150(9) -0.051(6) 0.083(5) 0.009(15) Uiso 1 1 d .

loop_
_atom_site_aniso_label
_atom_site_aniso_U_11
_atom_site_aniso_U_22
_atom_site_aniso_U_33
_atom_site_aniso_U_23
_atom_site_aniso_U_13
_atom_site_aniso_U_12
Au1 0.0446(2) 0.02563(19) 0.0467(2) -0.00516(12) -0.01531(13) -0.00707(13)
S2 0.0527(11) 0.0291(9) 0.0723(14) -0.0087(9) -0.0226(10) -0.0096(8)
S4 0.0575(12) 0.0736(16) 0.0551(12) -0.0109(11) -0.0231(10) -0.0211(11)
F0AA 0.076(4) 0.097(6) 0.123(7) -0.034(5) -0.056(5) -0.003(4)
O2 0.054(4) 0.033(3) 0.122(7) -0.018(4) -0.019(4) -0.010(3)
N3 0.044(3) 0.033(3) 0.042(3) -0.003(3) -0.013(3) -0.016(3)
N2 0.045(3) 0.019(3) 0.052(4) -0.013(2) -0.018(3) 0.002(2)
O0AA 0.168(11) 0.093(7) 0.108(8) 0.014(6) -0.084(8) -0.072(8)
O3 0.057(4) 0.047(4) 0.092(5) -0.005(3) -0.029(4) -0.017(3)
O1AA 0.074(4) 0.040(3) 0.077(5) -0.016(3) -0.022(4) -0.010(3)
O8 0.096(7) 0.126(9) 0.099(7) -0.048(7) -0.055(6) 0.021(6)
N1 0.045(3) 0.028(3) 0.041(3) -0.001(2) -0.014(3) -0.015(3)
F12 0.142(7) 0.058(4) 0.095(5) 0.009(4) -0.062(5) -0.018(4)
F13 0.114(6) 0.109(7) 0.089(5) -0.045(5) -0.037(5) -0.008(5)
O3AA 0.163(12) 0.199(15) 0.077(6) 0.020(8) -0.039(7) -0.134(12)
O1 0.047(3) 0.019(2) 0.061(3) -0.016(2) -0.008(3) 0.000(2)
C11 0.049(4) 0.036(4) 0.049(4) -0.009(3) -0.021(3) -0.006(3)
C35 0.051(4) 0.026(3) 0.047(4) -0.007(3) -0.022(3) -0.002(3)
N12 0.088(6) 0.072(6) 0.061(5) 0.012(4) -0.034(5) -0.050(5)
C12 0.055(5) 0.041(4) 0.059(5) -0.010(4) -0.028(4) -0.014(4)
C34 0.058(5) 0.032(4) 0.057(5) -0.011(3) -0.020(4) -0.003(4)
C23 0.056(5) 0.041(5) 0.070(6) 0.001(4) -0.019(4) -0.019(4)
C31 0.047(4) 0.043(4) 0.060(5) -0.008(4) -0.015(4) -0.009(4)
C32 0.043(4) 0.050(5) 0.077(6) -0.015(5) -0.016(4) -0.003(4)
C13 0.057(5) 0.038(4) 0.056(5) 0.001(4) -0.025(4) -0.017(4)
C14 0.063(5) 0.051(5) 0.043(4) 0.001(3) -0.023(4) -0.024(4)
C22 0.049(4) 0.037(4) 0.067(6) -0.002(4) -0.015(4) -0.006(3)
C33 0.057(5) 0.039(4) 0.072(6) -0.015(4) -0.021(4) 0.003(4)
C25 0.047(4) 0.028(3) 0.050(4) -0.007(3) -0.019(3) -0.007(3)
C24 0.060(5) 0.023(3) 0.062(5) -0.006(3) -0.019(4) -0.008(3)
C17 0.095(9) 0.084(8) 0.079(8) 0.010(6) -0.037(7) -0.058(7)
C15 0.044(4) 0.043(4) 0.043(4) 0.000(3) -0.016(3) -0.014(3)
C21 0.043(4) 0.030(4) 0.059(5) -0.003(3) -0.014(4) -0.006(3)
C36 0.088(8) 0.051(6) 0.075(7) -0.017(5) -0.041(6) -0.010(5)
F1 0.089(6) 0.290(19) 0.072(6) -0.035(8) -0.002(5) -0.020(9)
F3 0.170(12) 0.274(19) 0.145(11) -0.101(12) -0.103(10) 0.129(13)
F6 0.200(15) 0.155(13) 0.193(15) -0.078(12) -0.077(13) 0.007(12)
C1AA 0.088(10) 0.163(19) 0.082(10) -0.035(11) -0.031(8) -0.004(11)
N13 0.103(18) 0.097(19) 0.081(16) -0.015(14) -0.004(14) -0.013(15)
C38 0.10(2) 0.10(2) 0.057(14) -0.015(14) 0.002(14) -0.012(17)
C37 0.19(5) 0.18(5) 0.08(2) -0.02(3) 0.03(3) -0.11(4)
C16 0.151(15) 0.146(15) 0.070(8) 0.045(9) -0.050(9) -0.116(14)

loop_
_atom_type_symbol
_atom_type_description
_atom_type_scat_dispersion_real
_atom_type_scat_dispersion_imag
_atom_type_scat_source
C C 0.0181 0.0091 'International Tables Vol C Tables 4.2.6.8 and 6.1.1.4'
H H 0.0000 0.0000 'International Tables Vol C Tables 4.2.6.8 and 6.1.1.4'
Au Au -4.4197 7.2980 'International Tables Vol C Tables 4.2.6.8 and 6.1.1.4'
F F 0.0727 0.0534 'International Tables Vol C Tables 4.2.6.8 and 6.1.1.4'
N N 0.0311 0.0180 'International Tables Vol C Tables 4.2.6.8 and 6.1.1.4'
O O 0.0492 0.0322 'International Tables Vol C Tables 4.2.6.8 and 6.1.1.4'
S S 0.3331 0.5567 'International Tables Vol C Tables 4.2.6.8 and 6.1.1.4'

loop_
_geom_angle_atom_site_label_1
_geom_angle_atom_site_label_2
_geom_angle_atom_site_label_3
_geom_angle
O1 Au1 N3 91.3(3)
O1 Au1 N1 91.3(3)
N3 Au1 N1 176.2(3)
O1 Au1 N2 172.7(3)
N3 Au1 N2 96.0(3)
N1 Au1 N2 81.5(3)
O1AA S2 O3 114.9(5)
O1AA S2 O2 114.0(5)
O3 S2 O2 115.1(4)
O1AA S2 C36 102.3(5)
O3 S2 C36 104.7(6)
O2 S2 C36 103.7(5)
O3AA S4 O0AA 110.8(7)
O3AA S4 O8 113.1(8)
O0AA S4 O8 119.2(8)
O3AA S4 C1AA 102.2(11)
O0AA S4 C1AA 106.4(9)
O8 S4 C1AA 103.2(7)
C11 N3 C15 117.8(7)
C11 N3 Au1 123.4(6)
C15 N3 Au1 118.9(5)
C31 N2 C35 120.0(7)
C31 N2 Au1 126.2(6)
C35 N2 Au1 113.7(5)
C21 N1 C25 120.8(7)
C21 N1 Au1 124.9(5)
C25 N1 Au1 114.1(5)
Au1 O1 H1 107(5)
N3 C11 C12 122.6(8)
N3 C11 H11A 118.7
C12 C11 H11A 118.7
N2 C35 C34 120.5(8)
N2 C35 C25 115.8(7)
C34 C35 C25 123.7(8)
C13 N12 C17 120.4(9)
C13 N12 C16 121.8(9)
C17 N12 C16 117.5(10)
C11 C12 C13 121.2(8)
C11 C12 H12A 119.4
C13 C12 H12A 119.4
C33 C34 C35 119.3(9)
C33 C34 H34A 120.4
C35 C34 H34A 120.4
C22 C23 C24 119.5(9)
C22 C23 H23A 120.2
C24 C23 H23A 120.2
N2 C31 C32 120.9(9)
N2 C31 H31A 119.6
C32 C31 H31A 119.6
C31 C32 C33 119.6(9)
C31 C32 H32A 120.2
C33 C32 H32A 120.2
N12 C13 C12 122.9(8)
N12 C13 C14 121.3(9)
C12 C13 C14 115.8(8)
C15 C14 C13 120.1(8)
C15 C14 H14A 119.9
C13 C14 H14A 119.9
C21 C22 C23 119.4(9)
C21 C22 H22A 120.3
C23 C22 H22A 120.3
C34 C33 C32 119.7(9)
C34 C33 H33A 120.2
C32 C33 H33A 120.2
N1 C25 C24 119.7(8)
N1 C25 C35 114.7(7)
C24 C25 C35 125.6(7)
C25 C24 C23 119.3(8)
C25 C24 H24A 120.3
C23 C24 H24A 120.3
N12 C17 H17A 109.5
N12 C17 H17B 109.5
H17A C17 H17B 109.5
N12 C17 H17C 109.5
H17A C17 H17C 109.5
H17B C17 H17C 109.5
C14 C15 N3 122.6(7)
C14 C15 H15A 118.7
N3 C15 H15A 118.7
N1 C21 C22 121.3(8)
N1 C21 H21A 119.4
C22 C21 H21A 119.4
F13 C36 F12 109.3(12)
F13 C36 F0AA 107.6(9)
F12 C36 F0AA 108.7(10)
F13 C36 S2 111.0(8)
F12 C36 S2 110.8(7)
F0AA C36 S2 109.4(9)
F1 C1AA F3 103.6(17)
F1 C1AA F6 100.4(16)
F3 C1AA F6 114(2)
F1 C1AA S4 117.1(18)
F3 C1AA S4 112.7(13)
F6 C1AA S4 108.9(13)
N13 C38 C37 173(4)
C38 C37 H37A 109.5
C38 C37 H37B 109.5
H37A C37 H37B 109.5
C38 C37 H37C 109.5
H37A C37 H37C 109.5
H37B C37 H37C 109.5
N12 C16 H16A 109.5
N12 C16 H16B 109.5
H16A C16 H16B 109.5
N12 C16 H16C 109.5
H16A C16 H16C 109.5
H16B C16 H16C 109.5

loop_
_geom_bond_atom_site_label_1
_geom_bond_atom_site_label_2
_geom_bond_distance
Au1 O1 1.968(5)
Au1 N3 1.991(6)
Au1 N1 2.011(6)
Au1 N2 2.018(6)
S2 O1AA 1.431(8)
S2 O3 1.439(7)
S2 O2 1.441(7)
S2 C36 1.801(11)
S4 O3AA 1.401(11)
S4 O0AA 1.414(10)
S4 O8 1.422(10)
S4 C1AA 1.769(19)
F0AA C36 1.333(15)
N3 C11 1.353(10)
N3 C15 1.382(11)
N2 C31 1.354(12)
N2 C35 1.358(11)
N1 C21 1.328(11)
N1 C25 1.367(10)
F12 C36 1.326(14)
F13 C36 1.324(14)
O1 H1 0.81(8)
C11 C12 1.355(13)
C11 H11A 0.9500
C35 C34 1.399(11)
C35 C25 1.468(12)
N12 C13 1.335(13)
N12 C17 1.453(14)
N12 C16 1.476(16)
C12 C13 1.410(13)
C12 H12A 0.9500
C34 C33 1.366(14)
C34 H34A 0.9500
C23 C22 1.379(14)
C23 C24 1.383(14)
C23 H23A 0.9500
C31 C32 1.374(13)
C31 H31A 0.9500
C32 C33 1.393(15)
C32 H32A 0.9500
C13 C14 1.435(12)
C14 C15 1.350(12)
C14 H14A 0.9500
C22 C21 1.371(13)
C22 H22A 0.9500
C33 H33A 0.9500
C25 C24 1.382(12)
C24 H24A 0.9500
C17 H17A 0.9800
C17 H17B 0.9800
C17 H17C 0.9800
C15 H15A 0.9500
C21 H21A 0.9500
F1 C1AA 1.25(2)
F3 C1AA 1.32(2)
F6 C1AA 1.42(3)
N13 C38 1.12(4)
C38 C37 1.54(5)
C37 H37A 0.9800
C37 H37B 0.9800
C37 H37C 0.9800
C16 H16A 0.9800
C16 H16B 0.9800
C16 H16C 0.9800

loop_
_geom_torsion_atom_site_label_1
_geom_torsion_atom_site_label_2
_geom_torsion_atom_site_label_3
_geom_torsion_atom_site_label_4
_geom_torsion
O1 Au1 N3 C11 -82.7(7)
N1 Au1 N3 C11 146(4)
N2 Au1 N3 C11 96.9(7)
O1 Au1 N3 C15 98.1(6)
N1 Au1 N3 C15 -33(4)
N2 Au1 N3 C15 -82.4(6)
O1 Au1 N2 C31 170.0(18)
N3 Au1 N2 C31 -6.3(8)
N1 Au1 N2 C31 176.6(8)
O1 Au1 N2 C35 -9(2)
N3 Au1 N2 C35 175.1(5)
N1 Au1 N2 C35 -2.0(5)
O1 Au1 N1 C21 -2.4(7)
N3 Au1 N1 C21 129(4)
N2 Au1 N1 C21 178.4(7)
O1 Au1 N1 C25 -177.3(6)
N3 Au1 N1 C25 -46(4)
N2 Au1 N1 C25 3.5(5)
C15 N3 C11 C12 1.4(12)
Au1 N3 C11 C12 -177.9(6)
C31 N2 C35 C34 1.2(12)
Au1 N2 C35 C34 179.9(6)
C31 N2 C35 C25 -178.4(8)
Au1 N2 C35 C25 0.3(9)
N3 C11 C12 C13 -1.7(14)
N2 C35 C34 C33 0.2(13)
C25 C35 C34 C33 179.8(8)
C35 N2 C31 C32 -1.7(13)
Au1 N2 C31 C32 179.7(7)
N2 C31 C32 C33 0.8(16)
C17 N12 C13 C12 2.0(17)
C16 N12 C13 C12 -171.0(13)
C17 N12 C13 C14 -178.8(11)
C16 N12 C13 C14 8.1(19)
C11 C12 C13 N12 -179.1(10)
C11 C12 C13 C14 1.7(13)
N12 C13 C14 C15 179.3(10)
C12 C13 C14 C15 -1.5(14)
C24 C23 C22 C21 -0.5(16)
C35 C34 C33 C32 -1.0(15)
C31 C32 C33 C34 0.6(16)
C21 N1 C25 C24 0.2(12)
Au1 N1 C25 C24 175.3(6)
C21 N1 C25 C35 -179.4(7)
Au1 N1 C25 C35 -4.3(9)
N2 C35 C25 N1 2.7(10)
C34 C35 C25 N1 -177.0(8)
N2 C35 C25 C24 -177.0(8)
C34 C35 C25 C24 3.4(13)
N1 C25 C24 C23 -0.4(13)
C35 C25 C24 C23 179.2(9)
C22 C23 C24 C25 0.6(15)
C13 C14 C15 N3 1.4(14)
C11 N3 C15 C14 -1.3(13)
Au1 N3 C15 C14 178.0(7)
C25 N1 C21 C22 -0.1(13)
Au1 N1 C21 C22 -174.7(7)
C23 C22 C21 N1 0.2(15)
O1AA S2 C36 F13 178.9(9)
O3 S2 C36 F13 -60.9(10)
O2 S2 C36 F13 60.1(10)
O1AA S2 C36 F12 -59.5(11)
O3 S2 C36 F12 60.6(10)
O2 S2 C36 F12 -178.3(9)
O1AA S2 C36 F0AA 60.3(8)
O3 S2 C36 F0AA -179.5(7)
O2 S2 C36 F0AA -58.5(8)
O3AA S4 C1AA F1 -168.6(15)
O0AA S4 C1AA F1 75.1(16)
O8 S4 C1AA F1 -51.1(18)
O3AA S4 C1AA F3 71(2)
O0AA S4 C1AA F3 -45(2)
O8 S4 C1AA F3 -171.1(19)
O3AA S4 C1AA F6 -55.7(15)
O0AA S4 C1AA F6 -171.9(13)
O8 S4 C1AA F6 61.8(16)
